data_4126908
loop_
_publ_author_name
'Gallardo-Donaire, Joan'
'Hermsen, Marko'
'Wysocki, Jedrzej'
'Ernst, Martin'
'Rominger, Frank'
'Trapp, Oliver'
'Hashmi, A Stephen K'
'Schaefer, Ansgar'
'Comba, Peter'
'Schaub, Thomas'

_publ_section_title
;
 Direct Asymmetric Ruthenium-Catalyzed Reductive Amination of Alkyl-Aryl
 Ketones with Ammonia and Hydrogen.
;
_journal_name_full 'Journal of the American Chemical Society'
_journal_paper_doi 10.1021/jacs.7b10496
_journal_year 2017
_chemical_absolute_configuration rmad
_chemical_formula_sum 'C73 H56 Fe I O P3 Ru'
_chemical_formula_weight 1325.90
_space_group_crystal_system orthorhombic
_space_group_IT_number 19
_space_group_name_Hall 'P 2ac 2ab'
_space_group_name_H-M_alt 'P 21 21 21'
_symmetry_space_group_name_Hall 'P 2ac 2ab'
_symmetry_space_group_name_H-M 'P 21 21 21'
_atom_sites_solution_hydrogens geom
_audit_creation_method SHELXL-2016/6
_cell_angle_alpha 90
_cell_angle_beta 90
_cell_angle_gamma 90
_cell_formula_units_Z 4
_cell_length_a 10.2603(3)
_cell_length_b 19.3424(5)
_cell_length_c 33.2993(11)
_cell_measurement_reflns_used 6219
_cell_measurement_temperature 200(2)
_cell_measurement_theta_max 22.26
_cell_measurement_theta_min 2.25
_cell_volume 6608.5(3)
_computing_cell_refinement 'Bruker SAINT'
_computing_data_collection 'Bruker APEX2'
_computing_data_reduction 'Bruker SAINT'
_computing_molecular_graphics 'Bruker SHELXTL'
_computing_publication_material 'Bruker SHELXTL'
_computing_structure_refinement 'SHELXL-2016/6 (Sheldrick, 2016)'
_computing_structure_solution 'SHELXS-97 (Sheldrick 2008)'
_diffrn_ambient_temperature 200(2)
_diffrn_measured_fraction_theta_full 1.000
_diffrn_measured_fraction_theta_max 1.000
_diffrn_measurement_device_type 'Bruker APEX-II CCD'
_diffrn_measurement_method '\f and \w scans'
_diffrn_radiation_type MoK\a
_diffrn_radiation_wavelength 0.71073
_diffrn_reflns_av_R_equivalents 0.1051
_diffrn_reflns_av_unetI/netI 0.1018
_diffrn_reflns_Laue_measured_fraction_full 1.000
_diffrn_reflns_Laue_measured_fraction_max 1.000
_diffrn_reflns_limit_h_max 12
_diffrn_reflns_limit_h_min -12
_diffrn_reflns_limit_k_max 17
_diffrn_reflns_limit_k_min -23
_diffrn_reflns_limit_l_max 39
_diffrn_reflns_limit_l_min -37
_diffrn_reflns_number 54554
_diffrn_reflns_point_group_measured_fraction_full 1.000
_diffrn_reflns_point_group_measured_fraction_max 1.000
_diffrn_reflns_theta_full 25.042
_diffrn_reflns_theta_max 25.042
_diffrn_reflns_theta_min 1.217
_exptl_absorpt_coefficient_mu 1.029
_exptl_absorpt_correction_T_max 0.9691
_exptl_absorpt_correction_T_min 0.8454
_exptl_absorpt_correction_type multi-scan
_exptl_absorpt_process_details
;
Sheldrick, G. M. (2008). <i>SADABS</i>. University of G\"ottingen, Germany.
;
_exptl_crystal_colour yellow
_exptl_crystal_density_diffrn 1.333
_exptl_crystal_description needle
_exptl_crystal_F_000 2680
_exptl_crystal_size_max 0.140
_exptl_crystal_size_mid 0.040
_exptl_crystal_size_min 0.040
_refine_diff_density_max 1.313
_refine_diff_density_min -0.471
_refine_diff_density_rms 0.094
_refine_ls_abs_structure_details
; 
 Flack x determined using 3229 quotients [(I+)-(I-)]/[(I+)+(I-)] 
 (Parsons, Flack and Wagner, Acta Cryst. B69 (2013) 249-259). 
;
_refine_ls_abs_structure_Flack -0.024(16)
_refine_ls_extinction_method none
_refine_ls_goodness_of_fit_ref 0.988
_refine_ls_hydrogen_treatment constr
_refine_ls_matrix_type full
_refine_ls_number_parameters 721
_refine_ls_number_reflns 11677
_refine_ls_number_restraints 0
_refine_ls_restrained_S_all 0.988
_refine_ls_R_factor_all 0.0738
_refine_ls_R_factor_gt 0.0525
_refine_ls_shift/su_max 0.001
_refine_ls_shift/su_mean 0.000
_refine_ls_structure_factor_coef Fsqd
_refine_ls_weighting_details 'w=1/[\s^2^(Fo^2^)+(0.0344P)^2^] where P=(Fo^2^+2Fc^2^)/3'
_refine_ls_weighting_scheme calc
_refine_ls_wR_factor_gt 0.0980
_refine_ls_wR_factor_ref 0.1051
_reflns_Friedel_coverage 0.802
_reflns_Friedel_fraction_full 0.999
_reflns_Friedel_fraction_max 0.999
_reflns_number_gt 9146
_reflns_number_total 11677
_reflns_threshold_expression 'I > 2\s(I)'
_cod_data_source_file ja7b10496_si_001.cif
_cod_data_source_block jgd4_sq
_cod_database_code 4126908
_shelx_shelxl_version_number 2016/6
_shelx_space_group_comment
; 
The symmetry employed for this shelxl refinement is uniquely defined 
by the following loop, which should always be used as a source of 
symmetry information in preference to the above space-group names. 
They are only intended as comments. 
;
_shelx_estimated_absorpt_t_min 0.869
_shelx_estimated_absorpt_t_max 0.960

loop_
_space_group_symop_operation_xyz
'x, y, z'
'-x+1/2, -y, z+1/2'
'-x, y+1/2, -z+1/2'
'x+1/2, -y+1/2, -z'

loop_
_atom_site_label
_atom_site_type_symbol
_atom_site_fract_x
_atom_site_fract_y
_atom_site_fract_z
_atom_site_U_iso_or_equiv
_atom_site_adp_type
_atom_site_occupancy
_atom_site_site_symmetry_order
_atom_site_calc_flag
_atom_site_refinement_flags_posn
_atom_site_refinement_flags_adp
Ru1 Ru 0.59915(6) 0.51724(3) 0.59207(2) 0.02060(17) Uani 1 1 d . .
I1 I 0.80302(5) 0.61292(3) 0.59325(2) 0.03094(17) Uani 1 1 d . .
C99 C 0.4633(9) 0.4557(4) 0.5916(3) 0.025(2) Uani 1 1 d . .
O99 O 0.3736(6) 0.4210(3) 0.5914(2) 0.0304(15) Uani 1 1 d . .
P1 P 0.4509(2) 0.59128(12) 0.62370(7) 0.0212(6) Uani 1 1 d . .
P2 P 0.5578(2) 0.54607(12) 0.52206(7) 0.0235(6) Uani 1 1 d . .
P3 P 0.7702(2) 0.43247(11) 0.58906(8) 0.0226(6) Uani 1 1 d . .
Fe1 Fe 0.34070(12) 0.67350(6) 0.54013(4) 0.0257(3) Uani 1 1 d . .
C1 C 0.3508(8) 0.5430(4) 0.6600(3) 0.027(2) Uani 1 1 d . .
H1A H 0.295370 0.509363 0.645498 0.033 Uiso 1 1 calc R U
H1B H 0.408308 0.516887 0.678439 0.033 Uiso 1 1 calc R U
C2 C 0.5098(9) 0.6620(4) 0.6569(3) 0.023(2) Uani 1 1 d . .
H2A H 0.585371 0.685203 0.644234 0.028 Uiso 1 1 calc R U
H2B H 0.439916 0.696756 0.660438 0.028 Uiso 1 1 calc R U
C3 C 0.6907(9) 0.5399(5) 0.4848(3) 0.028(2) Uani 1 1 d . .
H3A H 0.753042 0.578049 0.489602 0.033 Uiso 1 1 calc R U
H3B H 0.737969 0.495855 0.489120 0.033 Uiso 1 1 calc R U
C4 C 0.4369(9) 0.4904(5) 0.4973(3) 0.025(2) Uani 1 1 d . .
H4A H 0.365352 0.480543 0.516363 0.030 Uiso 1 1 calc R U
H4B H 0.399214 0.515601 0.474140 0.030 Uiso 1 1 calc R U
C11 C 0.3159(8) 0.6267(4) 0.7163(3) 0.024(2) Uani 1 1 d . .
C12 C 0.2657(8) 0.5912(4) 0.6840(3) 0.023(2) Uani 1 1 d . .
C13 C 0.1356(9) 0.6022(5) 0.6713(3) 0.033(3) Uani 1 1 d . .
H13 H 0.103789 0.579399 0.648029 0.040 Uiso 1 1 calc R U
C14 C 0.0560(10) 0.6450(5) 0.6923(3) 0.041(3) Uani 1 1 d . .
H14 H -0.032292 0.649953 0.684256 0.050 Uiso 1 1 calc R U
C15 C 0.1018(9) 0.6820(5) 0.7257(3) 0.035(3) Uani 1 1 d . .
C16 C 0.0168(11) 0.7255(6) 0.7476(4) 0.054(3) Uani 1 1 d . .
H16 H -0.071555 0.730903 0.739634 0.065 Uiso 1 1 calc R U
C17 C 0.0643(11) 0.7597(6) 0.7804(4) 0.056(3) Uani 1 1 d . .
H17 H 0.007094 0.788707 0.795256 0.067 Uiso 1 1 calc R U
C18 C 0.1949(12) 0.7535(6) 0.7932(4) 0.060(3) Uani 1 1 d . .
H18 H 0.225290 0.778750 0.815753 0.071 Uiso 1 1 calc R U
C19 C 0.2774(10) 0.7106(5) 0.7725(3) 0.040(3) Uani 1 1 d . .
H19 H 0.365391 0.706490 0.781034 0.047 Uiso 1 1 calc R U
C20 C 0.2347(9) 0.6721(5) 0.7388(3) 0.031(2) Uani 1 1 d . .
C21 C 0.4574(8) 0.6165(5) 0.7266(3) 0.024(2) Uani 1 1 d . .
C22 C 0.5495(9) 0.6338(5) 0.6975(3) 0.030(2) Uani 1 1 d . .
C23 C 0.6837(9) 0.6263(5) 0.7058(3) 0.032(2) Uani 1 1 d . .
H23 H 0.745858 0.638261 0.685848 0.039 Uiso 1 1 calc R U
C24 C 0.7255(9) 0.6023(5) 0.7420(3) 0.040(3) Uani 1 1 d . .
H24 H 0.816350 0.599230 0.747317 0.048 Uiso 1 1 calc R U
C25 C 0.6360(10) 0.5820(5) 0.7716(3) 0.034(3) Uani 1 1 d . .
C26 C 0.6752(12) 0.5543(5) 0.8091(3) 0.048(3) Uani 1 1 d . .
H26 H 0.765560 0.551530 0.815175 0.057 Uiso 1 1 calc R U
C27 C 0.5866(12) 0.5315(6) 0.8369(3) 0.051(3) Uani 1 1 d . .
H27 H 0.614861 0.512018 0.861592 0.061 Uiso 1 1 calc R U
C28 C 0.4551(12) 0.5374(5) 0.8283(3) 0.048(3) Uani 1 1 d . .
H28 H 0.393558 0.522797 0.847806 0.058 Uiso 1 1 calc R U
C29 C 0.4116(10) 0.5629(5) 0.7935(3) 0.042(3) Uani 1 1 d . .
H29 H 0.320445 0.564071 0.788545 0.050 Uiso 1 1 calc R U
C30 C 0.5001(9) 0.5886(5) 0.7634(3) 0.032(2) Uani 1 1 d . .
C31 C 0.5827(9) 0.4880(5) 0.4241(3) 0.024(2) Uani 1 1 d . .
C32 C 0.6473(9) 0.5428(5) 0.4421(3) 0.026(2) Uani 1 1 d . .
C33 C 0.6639(10) 0.6041(5) 0.4201(3) 0.037(3) Uani 1 1 d . .
H33 H 0.706604 0.642365 0.432314 0.044 Uiso 1 1 calc R U
C34 C 0.6194(12) 0.6098(6) 0.3812(4) 0.056(3) Uani 1 1 d . .
H34 H 0.634689 0.651562 0.366988 0.067 Uiso 1 1 calc R U
C35 C 0.5525(11) 0.5562(6) 0.3620(3) 0.044(3) Uani 1 1 d . .
C36 C 0.5058(12) 0.5605(7) 0.3220(3) 0.053(3) Uani 1 1 d . .
H36 H 0.519424 0.601569 0.306904 0.064 Uiso 1 1 calc R U
C37 C 0.4420(11) 0.5065(7) 0.3053(3) 0.055(3) Uani 1 1 d . .
H37 H 0.410476 0.510065 0.278549 0.066 Uiso 1 1 calc R U
C38 C 0.4226(11) 0.4476(7) 0.3263(3) 0.055(3) Uani 1 1 d . .
H38 H 0.378349 0.410309 0.313620 0.066 Uiso 1 1 calc R U
C39 C 0.4646(9) 0.4395(5) 0.3651(3) 0.034(3) Uani 1 1 d . .
H39 H 0.447258 0.397724 0.379133 0.040 Uiso 1 1 calc R U
C40 C 0.5328(9) 0.4930(5) 0.3840(3) 0.031(2) Uani 1 1 d . .
C41 C 0.5652(9) 0.4222(5) 0.4474(3) 0.029(2) Uani 1 1 d . .
C42 C 0.4929(9) 0.4229(5) 0.4826(3) 0.025(2) Uani 1 1 d . .
C43 C 0.4746(9) 0.3615(5) 0.5042(3) 0.033(2) Uani 1 1 d . .
H43 H 0.424024 0.362329 0.528038 0.039 Uiso 1 1 calc R U
C44 C 0.5282(10) 0.2999(5) 0.4916(3) 0.041(3) Uani 1 1 d . .
H44 H 0.513929 0.258905 0.506637 0.049 Uiso 1 1 calc R U
C45 C 0.6044(9) 0.2976(5) 0.4563(3) 0.029(2) Uani 1 1 d . .
C46 C 0.6629(11) 0.2352(5) 0.4438(4) 0.047(3) Uani 1 1 d . .
H46 H 0.650616 0.193968 0.458816 0.056 Uiso 1 1 calc R U
C47 C 0.7383(11) 0.2347(6) 0.4094(4) 0.054(3) Uani 1 1 d . .
H47 H 0.780915 0.193383 0.401353 0.065 Uiso 1 1 calc R U
C48 C 0.7523(10) 0.2937(6) 0.3867(3) 0.044(3) Uani 1 1 d . .
H48 H 0.800610 0.291800 0.362350 0.053 Uiso 1 1 calc R U
C49 C 0.6983(9) 0.3545(5) 0.3983(3) 0.034(2) Uani 1 1 d . .
H49 H 0.711137 0.394703 0.382380 0.041 Uiso 1 1 calc R U
C50 C 0.6226(9) 0.3589(5) 0.4340(3) 0.029(2) Uani 1 1 d . .
C51 C 0.8918(9) 0.4364(4) 0.6307(3) 0.026(2) Uani 1 1 d . .
C52 C 1.0114(9) 0.4034(5) 0.6253(3) 0.031(2) Uani 1 1 d . .
H52 H 1.033016 0.382997 0.600235 0.037 Uiso 1 1 calc R U
C53 C 1.0979(10) 0.4010(5) 0.6571(3) 0.040(3) Uani 1 1 d . .
H53 H 1.180237 0.379409 0.653465 0.048 Uiso 1 1 calc R U
C54 C 1.0677(10) 0.4287(5) 0.6932(3) 0.039(3) Uani 1 1 d . .
H54 H 1.127841 0.425934 0.714849 0.047 Uiso 1 1 calc R U
C55 C 0.9480(11) 0.4614(6) 0.6986(3) 0.050(3) Uani 1 1 d . .
H55 H 0.925922 0.480159 0.724045 0.060 Uiso 1 1 calc R U
C56 C 0.8619(10) 0.4666(5) 0.6672(3) 0.038(3) Uani 1 1 d . .
H56 H 0.782125 0.490808 0.670569 0.046 Uiso 1 1 calc R U
C61 C 0.8740(8) 0.4284(4) 0.5443(3) 0.020(2) Uani 1 1 d . .
C62 C 0.8442(8) 0.3866(5) 0.5117(3) 0.026(2) Uani 1 1 d . .
H62 H 0.769054 0.357938 0.512968 0.031 Uiso 1 1 calc R U
C63 C 0.9192(9) 0.3852(5) 0.4779(3) 0.032(2) Uani 1 1 d . .
H63 H 0.898961 0.354138 0.456696 0.039 Uiso 1 1 calc R U
C64 C 1.0245(10) 0.4292(5) 0.4746(3) 0.040(3) Uani 1 1 d . .
H64 H 1.076852 0.428527 0.451060 0.048 Uiso 1 1 calc R U
C65 C 1.0533(9) 0.4737(6) 0.5052(3) 0.037(3) Uani 1 1 d . .
H65 H 1.123479 0.505416 0.502514 0.045 Uiso 1 1 calc R U
C66 C 0.9801(9) 0.4726(4) 0.5403(3) 0.026(2) Uani 1 1 d . .
H66 H 1.002898 0.502427 0.561825 0.031 Uiso 1 1 calc R U
C71 C 0.7193(9) 0.3410(4) 0.5963(3) 0.026(2) Uani 1 1 d . .
C72 C 0.7929(11) 0.2856(5) 0.5812(3) 0.045(3) Uani 1 1 d . .
H72 H 0.868710 0.293634 0.565484 0.054 Uiso 1 1 calc R U
C73 C 0.7520(13) 0.2183(6) 0.5898(4) 0.064(3) Uani 1 1 d . .
H73 H 0.800881 0.180300 0.579780 0.076 Uiso 1 1 calc R U
C74 C 0.6460(13) 0.2064(6) 0.6117(4) 0.059(4) Uani 1 1 d . .
H74 H 0.616072 0.160257 0.614992 0.071 Uiso 1 1 calc R U
C75 C 0.5793(11) 0.2593(6) 0.6295(4) 0.053(3) Uani 1 1 d . .
H75 H 0.509527 0.249977 0.647465 0.064 Uiso 1 1 calc R U
C76 C 0.6154(10) 0.3273(5) 0.6209(3) 0.037(3) Uani 1 1 d . .
H76 H 0.567394 0.364497 0.632219 0.045 Uiso 1 1 calc R U
C81 C 0.3204(8) 0.6328(4) 0.5953(3) 0.026(2) Uani 1 1 d . .
C82 C 0.2747(8) 0.7016(4) 0.5947(3) 0.029(2) Uani 1 1 d . .
H82 H 0.309987 0.740465 0.611278 0.034 Uiso 1 1 calc R U
C83 C 0.1713(9) 0.7068(5) 0.5674(3) 0.033(2) Uani 1 1 d . .
H83 H 0.121890 0.749839 0.560653 0.039 Uiso 1 1 calc R U
C84 C 0.1522(8) 0.6415(5) 0.5501(3) 0.031(2) Uani 1 1 d . .
H84 H 0.086404 0.629479 0.529082 0.037 Uiso 1 1 calc R U
C85 C 0.2421(8) 0.5958(5) 0.5679(3) 0.025(2) Uani 1 1 d . .
H85 H 0.250701 0.545459 0.561543 0.030 Uiso 1 1 calc R U
C86 C 0.4969(9) 0.6329(4) 0.5115(3) 0.024(2) Uani 1 1 d . .
C87 C 0.5338(8) 0.6933(4) 0.5329(3) 0.027(2) Uani 1 1 d . .
H87 H 0.600027 0.695495 0.554879 0.033 Uiso 1 1 calc R U
C88 C 0.4606(9) 0.7496(5) 0.5181(3) 0.032(3) Uani 1 1 d . .
H88 H 0.465350 0.798433 0.527842 0.039 Uiso 1 1 calc R U
C89 C 0.3797(10) 0.7244(5) 0.4871(3) 0.038(3) Uani 1 1 d . .
H89 H 0.315645 0.752570 0.471466 0.046 Uiso 1 1 calc R U
C90 C 0.3995(10) 0.6529(5) 0.4828(3) 0.036(3) Uani 1 1 d . .
H90 H 0.354676 0.621757 0.463234 0.043 Uiso 1 1 calc R U

loop_
_atom_site_aniso_label
_atom_site_aniso_U_11
_atom_site_aniso_U_22
_atom_site_aniso_U_33
_atom_site_aniso_U_23
_atom_site_aniso_U_13
_atom_site_aniso_U_12
Ru1 0.0185(4) 0.0203(4) 0.0230(4) -0.0013(4) 0.0011(4) 0.0002(3)
I1 0.0253(3) 0.0291(3) 0.0383(4) -0.0022(3) 0.0017(3) -0.0033(3)
C99 0.036(6) 0.024(5) 0.015(5) 0.002(5) 0.003(5) 0.015(4)
O99 0.030(4) 0.026(3) 0.036(4) -0.010(4) 0.004(4) -0.012(3)
P1 0.0180(13) 0.0202(13) 0.0253(14) -0.0013(11) 0.0011(11) -0.0015(10)
P2 0.0223(13) 0.0206(13) 0.0275(14) -0.0021(11) 0.0005(11) 0.0011(10)
P3 0.0233(14) 0.0203(13) 0.0243(14) -0.0010(11) -0.0001(12) -0.0008(10)
Fe1 0.0245(8) 0.0204(7) 0.0321(8) 0.0017(6) 0.0004(6) 0.0028(6)
C1 0.019(5) 0.025(5) 0.038(6) -0.008(5) 0.003(4) 0.001(4)
C2 0.024(5) 0.021(5) 0.025(5) -0.009(4) 0.005(4) -0.001(4)
C3 0.024(5) 0.030(5) 0.029(6) -0.002(4) 0.005(4) -0.003(4)
C4 0.027(6) 0.030(6) 0.019(5) -0.003(4) -0.002(4) -0.001(4)
C11 0.017(5) 0.030(5) 0.024(5) 0.001(4) 0.005(4) -0.004(4)
C12 0.013(5) 0.020(5) 0.035(6) 0.006(4) 0.004(4) -0.004(4)
C13 0.022(6) 0.044(7) 0.034(6) -0.008(5) 0.001(4) -0.009(5)
C14 0.018(6) 0.048(7) 0.058(8) -0.009(6) -0.005(5) 0.009(5)
C15 0.011(5) 0.040(6) 0.054(7) -0.016(5) -0.002(5) 0.004(5)
C16 0.039(7) 0.053(8) 0.070(9) -0.012(7) -0.004(6) 0.009(6)
C17 0.040(7) 0.063(8) 0.066(9) -0.028(7) 0.013(6) 0.018(6)
C18 0.050(8) 0.061(8) 0.067(9) -0.022(7) 0.002(7) 0.017(7)
C19 0.035(7) 0.040(7) 0.043(7) -0.008(5) -0.002(5) 0.008(5)
C20 0.034(6) 0.026(6) 0.033(6) -0.013(5) 0.011(5) -0.005(5)
C21 0.024(5) 0.025(5) 0.022(5) -0.007(5) 0.002(4) 0.004(4)
C22 0.030(6) 0.023(6) 0.037(6) -0.015(5) 0.000(5) 0.003(4)
C23 0.027(6) 0.047(7) 0.022(5) -0.010(5) -0.001(4) 0.004(5)
C24 0.025(6) 0.050(7) 0.044(7) -0.014(6) 0.005(5) 0.004(5)
C25 0.035(6) 0.035(6) 0.031(6) -0.005(5) -0.005(5) 0.007(5)
C26 0.046(8) 0.053(7) 0.044(7) -0.007(6) -0.023(6) 0.011(6)
C27 0.062(9) 0.052(8) 0.038(7) 0.010(6) -0.004(6) 0.006(7)
C28 0.057(8) 0.045(8) 0.042(7) 0.021(6) 0.013(6) 0.016(6)
C29 0.032(6) 0.042(7) 0.051(7) -0.007(6) 0.001(6) 0.001(5)
C30 0.029(6) 0.024(6) 0.042(7) -0.012(5) 0.004(5) 0.011(4)
C31 0.022(5) 0.025(5) 0.027(5) -0.006(4) 0.000(4) 0.008(4)
C32 0.029(6) 0.031(6) 0.018(5) 0.012(4) 0.009(4) 0.009(5)
C33 0.050(7) 0.032(6) 0.028(6) 0.002(5) 0.003(5) 0.004(5)
C34 0.066(9) 0.030(7) 0.072(9) 0.025(7) 0.011(7) 0.004(6)
C35 0.048(7) 0.055(8) 0.031(6) 0.008(6) 0.005(5) 0.008(6)
C36 0.058(8) 0.076(9) 0.026(7) 0.022(6) 0.009(6) 0.023(7)
C37 0.045(8) 0.095(11) 0.025(7) 0.011(7) -0.006(6) 0.009(7)
C38 0.037(7) 0.103(11) 0.025(7) -0.010(7) -0.001(5) 0.001(7)
C39 0.035(6) 0.038(7) 0.028(6) -0.007(5) -0.001(5) 0.010(5)
C40 0.028(6) 0.041(7) 0.023(5) 0.000(5) 0.002(4) 0.009(5)
C41 0.032(6) 0.027(6) 0.029(6) -0.008(5) -0.009(5) 0.000(5)
C42 0.026(5) 0.025(6) 0.025(6) -0.004(4) -0.003(5) 0.000(4)
C43 0.032(6) 0.032(6) 0.034(6) -0.006(5) 0.006(5) -0.007(5)
C44 0.050(7) 0.014(6) 0.057(8) 0.009(5) -0.031(6) -0.014(5)
C45 0.030(6) 0.023(6) 0.035(6) -0.008(5) -0.009(5) -0.001(4)
C46 0.056(8) 0.018(6) 0.067(8) -0.003(6) -0.026(7) -0.004(5)
C47 0.056(8) 0.036(7) 0.070(9) -0.011(7) -0.007(8) 0.014(5)
C48 0.035(6) 0.045(7) 0.053(7) -0.021(6) -0.011(5) 0.014(5)
C49 0.042(6) 0.040(6) 0.022(6) -0.002(4) 0.002(5) 0.013(5)
C50 0.026(6) 0.031(6) 0.029(6) 0.005(5) -0.009(4) 0.004(4)
C51 0.033(6) 0.018(5) 0.027(6) 0.000(4) 0.005(5) 0.001(4)
C52 0.028(6) 0.038(6) 0.028(6) -0.008(5) -0.002(5) 0.009(5)
C53 0.028(6) 0.055(8) 0.037(6) 0.001(6) 0.005(5) 0.013(5)
C54 0.034(7) 0.042(7) 0.042(7) -0.001(5) -0.025(5) 0.005(5)
C55 0.062(8) 0.059(8) 0.030(6) -0.009(6) -0.014(6) 0.000(7)
C56 0.033(6) 0.043(7) 0.039(7) -0.005(5) -0.001(5) 0.016(5)
C61 0.019(5) 0.011(5) 0.029(6) -0.003(4) 0.001(4) 0.005(4)
C62 0.018(5) 0.022(5) 0.038(6) -0.006(5) -0.001(4) -0.001(4)
C63 0.034(6) 0.034(6) 0.028(6) -0.013(5) -0.010(5) 0.005(5)
C64 0.047(7) 0.044(7) 0.029(6) -0.002(5) 0.007(5) 0.008(6)
C65 0.027(6) 0.050(7) 0.035(6) -0.002(6) -0.002(5) -0.003(5)
C66 0.034(6) 0.022(5) 0.022(5) -0.004(4) -0.004(4) -0.003(4)
C71 0.032(5) 0.024(5) 0.022(5) -0.001(5) -0.014(5) 0.001(4)
C72 0.065(8) 0.024(6) 0.047(7) -0.005(5) 0.006(6) 0.008(6)
C73 0.088(10) 0.036(7) 0.067(9) 0.003(7) -0.005(9) -0.004(7)
C74 0.068(9) 0.031(7) 0.078(10) 0.008(7) -0.021(8) -0.017(7)
C75 0.044(7) 0.049(8) 0.066(9) 0.027(7) -0.016(6) -0.009(6)
C76 0.035(6) 0.031(6) 0.046(7) 0.011(5) 0.001(5) 0.003(5)
C81 0.019(5) 0.033(5) 0.026(5) -0.008(5) 0.004(5) -0.009(4)
C82 0.028(5) 0.024(5) 0.033(5) -0.008(5) 0.006(5) 0.004(4)
C83 0.027(6) 0.028(6) 0.043(6) -0.001(5) 0.007(5) 0.012(5)
C84 0.015(5) 0.046(7) 0.033(6) 0.005(5) 0.001(4) 0.000(5)
C85 0.018(5) 0.023(5) 0.033(6) 0.005(4) 0.012(4) -0.001(4)
C86 0.030(6) 0.022(6) 0.021(5) 0.013(4) 0.012(4) 0.011(4)
C87 0.019(5) 0.030(6) 0.033(6) -0.002(5) 0.002(4) 0.002(4)
C88 0.038(6) 0.016(5) 0.043(7) 0.013(5) 0.015(5) 0.005(5)
C89 0.040(7) 0.036(6) 0.039(6) 0.015(5) 0.007(5) 0.016(5)
C90 0.038(6) 0.036(6) 0.033(6) 0.001(5) 0.000(5) 0.008(5)

loop_
_atom_type_symbol
_atom_type_description
_atom_type_scat_dispersion_real
_atom_type_scat_dispersion_imag
_atom_type_scat_source
C C 0.0033 0.0016 'International Tables Vol C Tables 4.2.6.8 and 6.1.1.4'
H H 0.0000 0.0000 'International Tables Vol C Tables 4.2.6.8 and 6.1.1.4'
O O 0.0106 0.0060 'International Tables Vol C Tables 4.2.6.8 and 6.1.1.4'
P P 0.1023 0.0942 'International Tables Vol C Tables 4.2.6.8 and 6.1.1.4'
Fe Fe 0.3463 0.8444 'International Tables Vol C Tables 4.2.6.8 and 6.1.1.4'
Ru Ru -1.2594 0.8363 'International Tables Vol C Tables 4.2.6.8 and 6.1.1.4'
I I -0.4742 1.8119 'International Tables Vol C Tables 4.2.6.8 and 6.1.1.4'

loop_
_geom_angle_atom_site_label_1
_geom_angle_atom_site_label_2
_geom_angle_atom_site_label_3
_geom_angle
C99 Ru1 P1 84.7(3)
C99 Ru1 P3 96.4(2)
P1 Ru1 P3 155.63(10)
C99 Ru1 P2 90.5(3)
P1 Ru1 P2 100.23(9)
P3 Ru1 P2 104.10(9)
C99 Ru1 I1 179.0(3)
P1 Ru1 I1 94.30(6)
P3 Ru1 I1 84.59(5)
P2 Ru1 I1 89.56(6)
O99 C99 Ru1 175.6(7)
C81 P1 C1 98.9(4)
C81 P1 C2 102.9(4)
C1 P1 C2 99.4(4)
C81 P1 Ru1 120.9(3)
C1 P1 Ru1 110.4(3)
C2 P1 Ru1 120.4(3)
C86 P2 C4 102.8(4)
C86 P2 C3 100.5(4)
C4 P2 C3 99.1(4)
C86 P2 Ru1 117.1(3)
C4 P2 Ru1 114.4(3)
C3 P2 Ru1 120.0(3)
C61 P3 C71 103.2(4)
C61 P3 C51 102.5(4)
C71 P3 C51 97.5(4)
C61 P3 Ru1 119.1(3)
C71 P3 Ru1 116.0(3)
C51 P3 Ru1 115.4(3)
C81 Fe1 C82 41.1(3)
C81 Fe1 C86 111.1(3)
C82 Fe1 C86 142.8(4)
C81 Fe1 C87 106.4(4)
C82 Fe1 C87 112.6(4)
C86 Fe1 C87 41.0(3)
C81 Fe1 C85 40.9(3)
C82 Fe1 C85 67.8(4)
C86 Fe1 C85 108.7(3)
C87 Fe1 C85 132.7(4)
C81 Fe1 C90 144.0(4)
C82 Fe1 C90 174.8(4)
C86 Fe1 C90 41.3(4)
C87 Fe1 C90 68.7(4)
C85 Fe1 C90 115.3(4)
C81 Fe1 C88 132.0(4)
C82 Fe1 C88 109.2(4)
C86 Fe1 C88 68.6(4)
C87 Fe1 C88 40.4(3)
C85 Fe1 C88 171.8(4)
C90 Fe1 C88 68.2(4)
C81 Fe1 C84 68.7(4)
C82 Fe1 C84 67.6(4)
C86 Fe1 C84 134.7(4)
C87 Fe1 C84 172.8(4)
C85 Fe1 C84 40.2(3)
C90 Fe1 C84 111.7(4)
C88 Fe1 C84 146.8(4)
C81 Fe1 C89 172.1(4)
C82 Fe1 C89 135.2(4)
C86 Fe1 C89 68.2(3)
C87 Fe1 C89 67.6(4)
C85 Fe1 C89 147.0(4)
C90 Fe1 C89 40.1(4)
C88 Fe1 C89 40.2(4)
C84 Fe1 C89 117.7(4)
C81 Fe1 C83 68.5(4)
C82 Fe1 C83 40.2(3)
C86 Fe1 C83 174.5(4)
C87 Fe1 C83 144.5(4)
C85 Fe1 C83 67.2(4)
C90 Fe1 C83 136.1(4)
C88 Fe1 C83 116.0(4)
C84 Fe1 C83 39.8(3)
C89 Fe1 C83 113.0(4)
C12 C1 P1 111.0(6)
C12 C1 H1A 109.4
P1 C1 H1A 109.4
C12 C1 H1B 109.4
P1 C1 H1B 109.4
H1A C1 H1B 108.0
C22 C2 P1 110.7(6)
C22 C2 H2A 109.5
P1 C2 H2A 109.5
C22 C2 H2B 109.5
P1 C2 H2B 109.5
H2A C2 H2B 108.1
C32 C3 P2 114.7(6)
C32 C3 H3A 108.6
P2 C3 H3A 108.6
C32 C3 H3B 108.6
P2 C3 H3B 108.6
H3A C3 H3B 107.6
C42 C4 P2 113.3(6)
C42 C4 H4A 108.9
P2 C4 H4A 108.9
C42 C4 H4B 108.9
P2 C4 H4B 108.9
H4A C4 H4B 107.7
C12 C11 C20 120.0(8)
C12 C11 C21 118.2(8)
C20 C11 C21 121.8(8)
C11 C12 C13 120.7(8)
C11 C12 C1 120.4(8)
C13 C12 C1 118.8(8)
C14 C13 C12 120.4(9)
C14 C13 H13 119.8
C12 C13 H13 119.8
C13 C14 C15 121.2(9)
C13 C14 H14 119.4
C15 C14 H14 119.4
C14 C15 C16 120.4(9)
C14 C15 C20 119.2(9)
C16 C15 C20 120.3(9)
C17 C16 C15 118.7(10)
C17 C16 H16 120.6
C15 C16 H16 120.6
C16 C17 C18 122.5(10)
C16 C17 H17 118.7
C18 C17 H17 118.7
C19 C18 C17 119.2(11)
C19 C18 H18 120.4
C17 C18 H18 120.4
C18 C19 C20 121.7(10)
C18 C19 H19 119.2
C20 C19 H19 119.2
C19 C20 C11 124.0(9)
C19 C20 C15 117.6(9)
C11 C20 C15 118.4(8)
C22 C21 C30 119.0(8)
C22 C21 C11 117.7(8)
C30 C21 C11 123.2(8)
C21 C22 C23 120.0(9)
C21 C22 C2 121.7(8)
C23 C22 C2 118.3(9)
C24 C23 C22 121.1(9)
C24 C23 H23 119.5
C22 C23 H23 119.5
C23 C24 C25 120.8(9)
C23 C24 H24 119.6
C25 C24 H24 119.6
C24 C25 C26 122.6(10)
C24 C25 C30 118.6(9)
C26 C25 C30 118.8(10)
C27 C26 C25 121.9(11)
C27 C26 H26 119.1
C25 C26 H26 119.1
C26 C27 C28 118.7(11)
C26 C27 H27 120.7
C28 C27 H27 120.7
C29 C28 C27 122.5(11)
C29 C28 H28 118.8
C27 C28 H28 118.8
C28 C29 C30 121.4(10)
C28 C29 H29 119.3
C30 C29 H29 119.3
C21 C30 C25 120.4(9)
C21 C30 C29 122.8(9)
C25 C30 C29 116.7(9)
C32 C31 C40 121.5(9)
C32 C31 C41 118.8(8)
C40 C31 C41 119.7(8)
C31 C32 C33 118.6(9)
C31 C32 C3 121.7(8)
C33 C32 C3 119.5(9)
C34 C33 C32 121.1(10)
C34 C33 H33 119.5
C32 C33 H33 119.5
C33 C34 C35 122.3(10)
C33 C34 H34 118.8
C35 C34 H34 118.8
C34 C35 C36 123.5(11)
C34 C35 C40 117.7(10)
C36 C35 C40 118.8(11)
C37 C36 C35 120.3(11)
C37 C36 H36 119.9
C35 C36 H36 119.9
C38 C37 C36 120.7(11)
C38 C37 H37 119.7
C36 C37 H37 119.7
C37 C38 C39 122.5(12)
C37 C38 H38 118.8
C39 C38 H38 118.8
C38 C39 C40 119.8(10)
C38 C39 H39 120.1
C40 C39 H39 120.1
C39 C40 C31 123.2(9)
C39 C40 C35 118.0(9)
C31 C40 C35 118.8(9)
C42 C41 C50 119.5(9)
C42 C41 C31 119.5(8)
C50 C41 C31 121.1(8)
C41 C42 C43 119.7(9)
C41 C42 C4 119.1(8)
C43 C42 C4 121.2(8)
C44 C43 C42 121.6(9)
C44 C43 H43 119.2
C42 C43 H43 119.2
C43 C44 C45 120.1(9)
C43 C44 H44 119.9
C45 C44 H44 119.9
C50 C45 C46 120.5(10)
C50 C45 C44 118.9(9)
C46 C45 C44 120.6(9)
C47 C46 C45 119.2(10)
C47 C46 H46 120.4
C45 C46 H46 120.4
C48 C47 C46 120.6(10)
C48 C47 H47 119.7
C46 C47 H47 119.7
C49 C48 C47 121.3(11)
C49 C48 H48 119.4
C47 C48 H48 119.4
C48 C49 C50 120.9(9)
C48 C49 H49 119.6
C50 C49 H49 119.6
C45 C50 C49 117.5(9)
C45 C50 C41 120.1(9)
C49 C50 C41 122.4(9)
C56 C51 C52 120.1(9)
C56 C51 P3 121.5(7)
C52 C51 P3 118.3(7)
C53 C52 C51 118.9(9)
C53 C52 H52 120.6
C51 C52 H52 120.6
C54 C53 C52 121.3(10)
C54 C53 H53 119.3
C52 C53 H53 119.3
C53 C54 C55 119.7(10)
C53 C54 H54 120.2
C55 C54 H54 120.2
C56 C55 C54 120.3(10)
C56 C55 H55 119.9
C54 C55 H55 119.9
C55 C56 C51 119.7(10)
C55 C56 H56 120.1
C51 C56 H56 120.1
C62 C61 C66 117.1(8)
C62 C61 P3 122.2(7)
C66 C61 P3 120.5(7)
C63 C62 C61 122.2(9)
C63 C62 H62 118.9
C61 C62 H62 118.9
C62 C63 C64 119.7(9)
C62 C63 H63 120.1
C64 C63 H63 120.1
C65 C64 C63 119.9(10)
C65 C64 H64 120.1
C63 C64 H64 120.1
C64 C65 C66 120.0(10)
C64 C65 H65 120.0
C66 C65 H65 120.0
C65 C66 C61 121.0(9)
C65 C66 H66 119.5
C61 C66 H66 119.5
C76 C71 C72 119.0(9)
C76 C71 P3 118.7(7)
C72 C71 P3 121.9(7)
C73 C72 C71 118.4(11)
C73 C72 H72 120.8
C71 C72 H72 120.8
C74 C73 C72 121.3(12)
C74 C73 H73 119.3
C72 C73 H73 119.3
C73 C74 C75 121.2(11)
C73 C74 H74 119.4
C75 C74 H74 119.4
C74 C75 C76 118.9(11)
C74 C75 H75 120.6
C76 C75 H75 120.6
C71 C76 C75 120.8(10)
C71 C76 H76 119.6
C75 C76 H76 119.6
C85 C81 C82 106.2(8)
C85 C81 P1 122.0(6)
C82 C81 P1 131.8(7)
C85 C81 Fe1 70.5(5)
C82 C81 Fe1 69.6(6)
P1 C81 Fe1 124.8(4)
C83 C82 C81 109.2(8)
C83 C82 Fe1 71.8(6)
C81 C82 Fe1 69.3(5)
C83 C82 H82 125.4
C81 C82 H82 125.4
Fe1 C82 H82 125.4
C82 C83 C84 107.9(8)
C82 C83 Fe1 68.0(5)
C84 C83 Fe1 69.9(5)
C82 C83 H83 126.0
C84 C83 H83 126.0
Fe1 C83 H83 126.0
C83 C84 C85 107.6(8)
C83 C84 Fe1 70.4(5)
C85 C84 Fe1 68.9(5)
C83 C84 H84 126.2
C85 C84 H84 126.2
Fe1 C84 H84 126.2
C84 C85 C81 109.1(8)
C84 C85 Fe1 70.8(5)
C81 C85 Fe1 68.7(5)
C84 C85 H85 125.5
C81 C85 H85 125.5
Fe1 C85 H85 125.5
C87 C86 C90 107.3(8)
C87 C86 P2 124.7(7)
C90 C86 P2 127.9(7)
C87 C86 Fe1 69.8(5)
C90 C86 Fe1 69.9(5)
P2 C86 Fe1 122.5(4)
C88 C87 C86 108.6(8)
C88 C87 Fe1 70.6(5)
C86 C87 Fe1 69.2(5)
C88 C87 H87 125.7
C86 C87 H87 125.7
Fe1 C87 H87 125.7
C87 C88 C89 107.5(8)
C87 C88 Fe1 69.0(5)
C89 C88 Fe1 70.2(6)
C87 C88 H88 126.2
C89 C88 H88 126.2
Fe1 C88 H88 126.2
C90 C89 C88 109.2(9)
C90 C89 Fe1 69.2(5)
C88 C89 Fe1 69.6(5)
C90 C89 H89 125.4
C88 C89 H89 125.4
Fe1 C89 H89 125.4
C89 C90 C86 107.4(9)
C89 C90 Fe1 70.7(6)
C86 C90 Fe1 68.7(5)
C89 C90 H90 126.3
C86 C90 H90 126.3
Fe1 C90 H90 126.3

loop_
_geom_bond_atom_site_label_1
_geom_bond_atom_site_label_2
_geom_bond_distance
Ru1 C99 1.834(10)
Ru1 P1 2.340(2)
Ru1 P3 2.404(2)
Ru1 P2 2.434(3)
Ru1 I1 2.7932(9)
C99 O99 1.138(9)
P1 C81 1.825(9)
P1 C1 1.841(9)
P1 C2 1.861(8)
P2 C86 1.825(9)
P2 C4 1.839(9)
P2 C3 1.849(9)
P3 C61 1.833(9)
P3 C71 1.860(9)
P3 C51 1.866(10)
Fe1 C81 2.010(9)
Fe1 C82 2.014(9)
Fe1 C86 2.024(9)
Fe1 C87 2.032(9)
Fe1 C85 2.034(8)
Fe1 C90 2.040(9)
Fe1 C88 2.053(9)
Fe1 C84 2.058(9)
Fe1 C89 2.061(9)
Fe1 C83 2.064(9)
C1 C12 1.505(11)
C1 H1A 0.9900
C1 H1B 0.9900
C2 C22 1.513(12)
C2 H2A 0.9900
C2 H2B 0.9900
C3 C32 1.491(12)
C3 H3A 0.9900
C3 H3B 0.9900
C4 C42 1.507(12)
C4 H4A 0.9900
C4 H4B 0.9900
C11 C12 1.378(12)
C11 C20 1.423(12)
C11 C21 1.504(12)
C12 C13 1.416(12)
C13 C14 1.356(13)
C13 H13 0.9500
C14 C15 1.403(13)
C14 H14 0.9500
C15 C16 1.415(13)
C15 C20 1.444(13)
C16 C17 1.368(15)
C16 H16 0.9500
C17 C18 1.411(15)
C17 H17 0.9500
C18 C19 1.371(13)
C18 H18 0.9500
C19 C20 1.416(13)
C19 H19 0.9500
C21 C22 1.395(12)
C21 C30 1.407(12)
C22 C23 1.412(13)
C23 C24 1.361(13)
C23 H23 0.9500
C24 C25 1.403(13)
C24 H24 0.9500
C25 C26 1.416(14)
C25 C30 1.428(13)
C26 C27 1.370(15)
C26 H26 0.9500
C27 C28 1.384(15)
C27 H27 0.9500
C28 C29 1.334(13)
C28 H28 0.9500
C29 C30 1.443(13)
C29 H29 0.9500
C31 C32 1.387(12)
C31 C40 1.434(12)
C31 C41 1.502(12)
C32 C33 1.403(12)
C33 C34 1.378(14)
C33 H33 0.9500
C34 C35 1.400(15)
C34 H34 0.9500
C35 C36 1.416(14)
C35 C40 1.439(14)
C36 C37 1.353(16)
C36 H36 0.9500
C37 C38 1.352(15)
C37 H37 0.9500
C38 C39 1.372(13)
C38 H38 0.9500
C39 C40 1.398(13)
C39 H39 0.9500
C41 C42 1.388(12)
C41 C50 1.429(12)
C42 C43 1.400(12)
C43 C44 1.378(13)
C43 H43 0.9500
C44 C45 1.411(14)
C44 H44 0.9500
C45 C50 1.411(12)
C45 C46 1.411(13)
C46 C47 1.383(15)
C46 H46 0.9500
C47 C48 1.376(14)
C47 H47 0.9500
C48 C49 1.356(12)
C48 H48 0.9500
C49 C50 1.423(12)
C49 H49 0.9500
C51 C56 1.384(12)
C51 C52 1.394(12)
C52 C53 1.381(12)
C52 H52 0.9500
C53 C54 1.355(13)
C53 H53 0.9500
C54 C55 1.392(14)
C54 H54 0.9500
C55 C56 1.371(13)
C55 H55 0.9500
C56 H56 0.9500
C61 C62 1.389(11)
C61 C66 1.390(11)
C62 C63 1.364(12)
C62 H62 0.9500
C63 C64 1.379(13)
C63 H63 0.9500
C64 C65 1.368(13)
C64 H64 0.9500
C65 C66 1.388(12)
C65 H65 0.9500
C66 H66 0.9500
C71 C76 1.370(12)
C71 C72 1.405(12)
C72 C73 1.397(14)
C72 H72 0.9500
C73 C74 1.329(16)
C73 H73 0.9500
C74 C75 1.367(16)
C74 H74 0.9500
C75 C76 1.396(13)
C75 H75 0.9500
C76 H76 0.9500
C81 C85 1.412(12)
C81 C82 1.412(11)
C82 C83 1.401(12)
C82 H82 1.0000
C83 C84 1.401(12)
C83 H83 1.0000
C84 C85 1.408(12)
C84 H84 1.0000
C85 H85 1.0000
C86 C87 1.420(12)
C86 C90 1.435(13)
C87 C88 1.411(12)
C87 H87 1.0000
C88 C89 1.412(13)
C88 H88 1.0000
C89 C90 1.405(13)
C89 H89 1.0000
C90 H90 1.0000

loop_
_geom_torsion_atom_site_label_1
_geom_torsion_atom_site_label_2
_geom_torsion_atom_site_label_3
_geom_torsion_atom_site_label_4
_geom_torsion
C81 P1 C1 C12 -58.8(7)
C2 P1 C1 C12 45.9(7)
Ru1 P1 C1 C12 173.5(5)
C81 P1 C2 C22 144.2(6)
C1 P1 C2 C22 42.8(7)
Ru1 P1 C2 C22 -77.7(7)
C86 P2 C3 C32 -63.6(8)
C4 P2 C3 C32 41.4(8)
Ru1 P2 C3 C32 166.6(6)
C86 P2 C4 C42 150.1(6)
C3 P2 C4 C42 47.1(7)
Ru1 P2 C4 C42 -81.8(7)
C20 C11 C12 C13 3.5(13)
C21 C11 C12 C13 -175.9(8)
C20 C11 C12 C1 180.0(8)
C21 C11 C12 C1 0.6(12)
P1 C1 C12 C11 -80.7(9)
P1 C1 C12 C13 95.8(9)
C11 C12 C13 C14 -3.8(14)
C1 C12 C13 C14 179.7(9)
C12 C13 C14 C15 3.2(15)
C13 C14 C15 C16 -178.9(10)
C13 C14 C15 C20 -2.5(16)
C14 C15 C16 C17 178.6(11)
C20 C15 C16 C17 2.3(17)
C15 C16 C17 C18 0.4(19)
C16 C17 C18 C19 -1.4(19)
C17 C18 C19 C20 -0.2(17)
C18 C19 C20 C11 -179.8(10)
C18 C19 C20 C15 2.7(15)
C12 C11 C20 C19 179.7(9)
C21 C11 C20 C19 -0.9(14)
C12 C11 C20 C15 -2.8(13)
C21 C11 C20 C15 176.6(9)
C14 C15 C20 C19 179.9(9)
C16 C15 C20 C19 -3.7(15)
C14 C15 C20 C11 2.2(14)
C16 C15 C20 C11 178.6(9)
C12 C11 C21 C22 60.1(11)
C20 C11 C21 C22 -119.3(10)
C12 C11 C21 C30 -118.0(10)
C20 C11 C21 C30 62.6(13)
C30 C21 C22 C23 -2.9(13)
C11 C21 C22 C23 178.9(8)
C30 C21 C22 C2 178.2(8)
C11 C21 C22 C2 0.0(13)
P1 C2 C22 C21 -77.7(9)
P1 C2 C22 C23 103.4(8)
C21 C22 C23 C24 0.0(14)
C2 C22 C23 C24 178.9(8)
C22 C23 C24 C25 2.2(15)
C23 C24 C25 C26 177.7(9)
C23 C24 C25 C30 -1.5(15)
C24 C25 C26 C27 -176.7(10)
C30 C25 C26 C27 2.5(15)
C25 C26 C27 C28 -1.7(17)
C26 C27 C28 C29 1.7(18)
C27 C28 C29 C30 -2.7(17)
C22 C21 C30 C25 3.6(13)
C11 C21 C30 C25 -178.3(9)
C22 C21 C30 C29 -173.7(8)
C11 C21 C30 C29 4.4(14)
C24 C25 C30 C21 -1.4(14)
C26 C25 C30 C21 179.4(9)
C24 C25 C30 C29 176.0(9)
C26 C25 C30 C29 -3.2(13)
C28 C29 C30 C21 -179.3(9)
C28 C29 C30 C25 3.4(14)
C40 C31 C32 C33 -0.3(13)
C41 C31 C32 C33 179.7(8)
C40 C31 C32 C3 175.4(8)
C41 C31 C32 C3 -4.6(13)
P2 C3 C32 C31 -72.6(10)
P2 C3 C32 C33 103.1(9)
C31 C32 C33 C34 -1.1(14)
C3 C32 C33 C34 -176.9(9)
C32 C33 C34 C35 1.9(17)
C33 C34 C35 C36 -179.9(11)
C33 C34 C35 C40 -1.2(16)
C34 C35 C36 C37 179.9(11)
C40 C35 C36 C37 1.2(17)
C35 C36 C37 C38 -0.5(18)
C36 C37 C38 C39 0.7(19)
C37 C38 C39 C40 -1.6(17)
C38 C39 C40 C31 -178.4(9)
C38 C39 C40 C35 2.2(14)
C32 C31 C40 C39 -178.4(9)
C41 C31 C40 C39 1.6(13)
C32 C31 C40 C35 1.0(13)
C41 C31 C40 C35 -179.1(8)
C34 C35 C40 C39 179.2(10)
C36 C35 C40 C39 -2.0(14)
C34 C35 C40 C31 -0.2(14)
C36 C35 C40 C31 178.6(9)
C32 C31 C41 C42 62.2(12)
C40 C31 C41 C42 -117.8(10)
C32 C31 C41 C50 -117.3(10)
C40 C31 C41 C50 62.7(12)
C50 C41 C42 C43 -1.4(14)
C31 C41 C42 C43 179.1(8)
C50 C41 C42 C4 177.8(8)
C31 C41 C42 C4 -1.7(13)
P2 C4 C42 C41 -78.0(10)
P2 C4 C42 C43 101.2(9)
C41 C42 C43 C44 0.9(14)
C4 C42 C43 C44 -178.3(9)
C42 C43 C44 C45 0.4(15)
C43 C44 C45 C50 -1.0(14)
C43 C44 C45 C46 178.1(9)
C50 C45 C46 C47 -0.1(15)
C44 C45 C46 C47 -179.2(9)
C45 C46 C47 C48 -2.5(16)
C46 C47 C48 C49 3.4(17)
C47 C48 C49 C50 -1.5(16)
C46 C45 C50 C49 1.8(13)
C44 C45 C50 C49 -179.1(9)
C46 C45 C50 C41 -178.7(9)
C44 C45 C50 C41 0.5(13)
C48 C49 C50 C45 -1.0(14)
C48 C49 C50 C41 179.4(9)
C42 C41 C50 C45 0.8(14)
C31 C41 C50 C45 -179.7(8)
C42 C41 C50 C49 -179.7(9)
C31 C41 C50 C49 -0.2(14)
C61 P3 C51 C56 154.0(8)
C71 P3 C51 C56 -100.7(8)
Ru1 P3 C51 C56 22.8(9)
C61 P3 C51 C52 -30.9(8)
C71 P3 C51 C52 74.5(8)
Ru1 P3 C51 C52 -162.0(6)
C56 C51 C52 C53 0.6(14)
P3 C51 C52 C53 -174.6(7)
C51 C52 C53 C54 1.2(15)
C52 C53 C54 C55 -1.0(17)
C53 C54 C55 C56 -1.2(17)
C54 C55 C56 C51 3.0(17)
C52 C51 C56 C55 -2.7(15)
P3 C51 C56 C55 172.4(8)
C71 P3 C61 C62 39.4(8)
C51 P3 C61 C62 140.4(7)
Ru1 P3 C61 C62 -90.8(7)
C71 P3 C61 C66 -146.7(7)
C51 P3 C61 C66 -45.7(7)
Ru1 P3 C61 C66 83.1(7)
C66 C61 C62 C63 3.8(13)
P3 C61 C62 C63 177.9(7)
C61 C62 C63 C64 -3.6(14)
C62 C63 C64 C65 0.2(15)
C63 C64 C65 C66 2.8(15)
C64 C65 C66 C61 -2.4(14)
C62 C61 C66 C65 -0.8(13)
P3 C61 C66 C65 -175.0(7)
C61 P3 C71 C76 -163.8(7)
C51 P3 C71 C76 91.4(8)
Ru1 P3 C71 C76 -31.7(8)
C61 P3 C71 C72 23.8(9)
C51 P3 C71 C72 -81.0(8)
Ru1 P3 C71 C72 155.9(7)
C76 C71 C72 C73 4.1(14)
P3 C71 C72 C73 176.5(8)
C71 C72 C73 C74 0.1(18)
C72 C73 C74 C75 -5.7(19)
C73 C74 C75 C76 7.0(18)
C72 C71 C76 C75 -2.8(14)
P3 C71 C76 C75 -175.4(8)
C74 C75 C76 C71 -2.7(16)
C1 P1 C81 C85 -74.0(8)
C2 P1 C81 C85 -175.8(7)
Ru1 P1 C81 C85 46.3(8)
C1 P1 C81 C82 105.7(9)
C2 P1 C81 C82 3.8(10)
Ru1 P1 C81 C82 -134.0(8)
C1 P1 C81 Fe1 -161.3(5)
C2 P1 C81 Fe1 96.8(5)
Ru1 P1 C81 Fe1 -41.1(6)
C85 C81 C82 C83 -0.3(10)
P1 C81 C82 C83 180.0(7)
Fe1 C81 C82 C83 61.0(7)
C85 C81 C82 Fe1 -61.3(6)
P1 C81 C82 Fe1 118.9(8)
C81 C82 C83 C84 -0.8(11)
Fe1 C82 C83 C84 58.6(6)
C81 C82 C83 Fe1 -59.5(7)
C82 C83 C84 C85 1.6(10)
Fe1 C83 C84 C85 59.1(6)
C82 C83 C84 Fe1 -57.5(6)
C83 C84 C85 C81 -1.9(10)
Fe1 C84 C85 C81 58.1(6)
C83 C84 C85 Fe1 -60.0(6)
C82 C81 C85 C84 1.3(10)
P1 C81 C85 C84 -178.9(6)
Fe1 C81 C85 C84 -59.5(6)
C82 C81 C85 Fe1 60.8(6)
P1 C81 C85 Fe1 -119.5(6)
C4 P2 C86 C87 161.7(8)
C3 P2 C86 C87 -96.4(8)
Ru1 P2 C86 C87 35.3(9)
C4 P2 C86 C90 -13.9(9)
C3 P2 C86 C90 88.0(9)
Ru1 P2 C86 C90 -140.3(7)
C4 P2 C86 Fe1 74.9(6)
C3 P2 C86 Fe1 176.9(5)
Ru1 P2 C86 Fe1 -51.4(6)
C90 C86 C87 C88 0.3(10)
P2 C86 C87 C88 -176.0(6)
Fe1 C86 C87 C88 -59.8(6)
C90 C86 C87 Fe1 60.2(6)
P2 C86 C87 Fe1 -116.2(7)
C86 C87 C88 C89 -0.9(11)
Fe1 C87 C88 C89 -59.9(7)
C86 C87 C88 Fe1 59.0(6)
C87 C88 C89 C90 1.1(11)
Fe1 C88 C89 C90 -58.0(7)
C87 C88 C89 Fe1 59.1(6)
C88 C89 C90 C86 -0.9(11)
Fe1 C89 C90 C86 -59.2(6)
C88 C89 C90 Fe1 58.3(7)
C87 C86 C90 C89 0.4(10)
P2 C86 C90 C89 176.6(7)
Fe1 C86 C90 C89 60.5(7)
C87 C86 C90 Fe1 -60.1(6)
P2 C86 C90 Fe1 116.1(7)
